data_7004528
loop_
_publ_author_name
'Zi, Guofu'
'Wang, Qiuwen'
'Xiang, Li'
'Song, Haibin'

_publ_section_title
;
 Lanthanide and group 4 metal complexes with new chiral biaryl-based
 NNO-donor ligands
;
_journal_issue 43
_journal_name_full 'Dalton Transactions'
_journal_page_first 5930
_journal_page_last 5944
_journal_paper_doi 10.1039/b808238c
_journal_year 2008
_chemical_formula_moiety 'C92 H73 N6 O3 Yb'
_chemical_formula_sum 'C92 H73 N6 O3 Yb'
_chemical_formula_weight 1483.60
_chemical_name_systematic
;
?
;
_space_group_IT_number 19
_symmetry_cell_setting orthorhombic
_symmetry_space_group_name_Hall 'P 2ac 2ab'
_symmetry_space_group_name_H-M 'P 21 21 21'
_atom_sites_solution_hydrogens geom
_atom_sites_solution_primary direct
_atom_sites_solution_secondary difmap
_audit_creation_method SHELXL-97
_cell_angle_alpha 90.00
_cell_angle_beta 90.00
_cell_angle_gamma 90.00
_cell_formula_units_Z 4
_cell_length_a 13.6374(12)
_cell_length_b 15.0903(14)
_cell_length_c 36.529(3)
_cell_measurement_reflns_used 14684
_cell_measurement_temperature 113(2)
_cell_measurement_theta_max 25.0
_cell_measurement_theta_min 2.6
_cell_volume 7517.4(11)
_computing_cell_refinement CrystalClear
_computing_data_collection CrystalClear
_computing_data_reduction CrystalClear
_computing_publication_material 'CrystalStructure 3.7.0'
_computing_structure_refinement 'SHELXL-97 (Sheldrick, 1997)'
_computing_structure_solution 'SHELXS-97 (Sheldrick, 1990)'
_diffrn_ambient_temperature 113(2)
_diffrn_detector_area_resol_mean 7.31
_diffrn_measured_fraction_theta_full 0.998
_diffrn_measured_fraction_theta_max 0.998
_diffrn_measurement_device_type 'Rigaku Saturn'
_diffrn_measurement_method \w
_diffrn_radiation_monochromator confocal
_diffrn_radiation_source 'rotating anode'
_diffrn_radiation_type MoK\a
_diffrn_radiation_wavelength 0.71070
_diffrn_reflns_av_R_equivalents 0.0744
_diffrn_reflns_av_sigmaI/netI 0.0704
_diffrn_reflns_limit_h_max 16
_diffrn_reflns_limit_h_min -16
_diffrn_reflns_limit_k_max 17
_diffrn_reflns_limit_k_min -18
_diffrn_reflns_limit_l_max 45
_diffrn_reflns_limit_l_min -44
_diffrn_reflns_number 61210
_diffrn_reflns_theta_full 25.99
_diffrn_reflns_theta_max 25.99
_diffrn_reflns_theta_min 1.59
_exptl_absorpt_coefficient_mu 1.299
_exptl_absorpt_correction_T_max 0.8810
_exptl_absorpt_correction_T_min 0.8390
_exptl_absorpt_correction_type multi-scan
_exptl_absorpt_process_details crystalclear
_exptl_crystal_colour yellow
_exptl_crystal_density_diffrn 1.311
_exptl_crystal_density_method 'not measured'
_exptl_crystal_description block
_exptl_crystal_F_000 3044
_exptl_crystal_size_max 0.14
_exptl_crystal_size_mid 0.12
_exptl_crystal_size_min 0.10
_refine_diff_density_max 1.166
_refine_diff_density_min -1.260
_refine_diff_density_rms 0.152
_refine_ls_abs_structure_details 'Flack H D (1983), Acta Cryst. A39, 876-881'
_refine_ls_abs_structure_Flack 0.010(10)
_refine_ls_extinction_method none
_refine_ls_goodness_of_fit_ref 1.200
_refine_ls_hydrogen_treatment constr
_refine_ls_matrix_type full
_refine_ls_number_parameters 923
_refine_ls_number_reflns 14721
_refine_ls_number_restraints 55
_refine_ls_restrained_S_all 1.203
_refine_ls_R_factor_all 0.0665
_refine_ls_R_factor_gt 0.0621
_refine_ls_shift/su_max 0.003
_refine_ls_shift/su_mean 0.000
_refine_ls_structure_factor_coef Fsqd
_refine_ls_weighting_details 'calc w=1/[\s^2^(Fo^2^)+(0.0662P)^2^+6.7053P] where P=(Fo^2^+2Fc^2^)/3'
_refine_ls_weighting_scheme calc
_refine_ls_wR_factor_gt 0.1517
_refine_ls_wR_factor_ref 0.1544
_reflns_number_gt 13841
_reflns_number_total 14721
_reflns_threshold_expression >2sigma(I)
_cod_data_source_file b808238c.txt
_cod_data_source_block 6
_cod_original_cell_volume 7517.3(11)
_cod_database_code 7004528

loop_
_symmetry_equiv_pos_as_xyz
'x, y, z'
'x+1/2, -y+1/2, -z'
'-x, y+1/2, -z+1/2'
'-x+1/2, -y, z+1/2'

loop_
_atom_site_label
_atom_site_type_symbol
_atom_site_fract_x
_atom_site_fract_y
_atom_site_fract_z
_atom_site_U_iso_or_equiv
_atom_site_adp_type
_atom_site_occupancy
_atom_site_symmetry_multiplicity
_atom_site_calc_flag
_atom_site_refinement_flags
_atom_site_disorder_assembly
_atom_site_disorder_group
Yb1 Yb 0.72967(2) 0.56081(2) 0.616925(8) 0.03063(9) Uani 1 1 d . . .
N1 N 0.6747(5) 0.5130(5) 0.67732(16) 0.0354(15) Uani 1 1 d . . .
N2 N 0.7701(5) 0.6698(4) 0.66021(15) 0.0324(13) Uani 1 1 d . . .
N3 N 0.9111(4) 0.5591(5) 0.60728(13) 0.0314(13) Uani 1 1 d . . .
N4 N 0.7647(5) 0.5276(4) 0.55562(15) 0.0364(14) Uani 1 1 d . . .
N5 N 0.6486(4) 0.6847(4) 0.58777(16) 0.0313(13) Uani 1 1 d . . .
N6 N 0.5709(5) 0.5172(5) 0.60067(18) 0.0410(16) Uani 1 1 d . . .
O1 O 0.7560(4) 0.3997(3) 0.61886(13) 0.0366(11) Uani 1 1 d . . .
O2 O 1.1599(4) 0.5273(4) 0.55775(14) 0.0400(13) Uani 1 1 d . . .
O3 O 0.4822(4) 0.8446(4) 0.53417(14) 0.0394(13) Uani 1 1 d . . .
C1 C 0.7712(7) 0.3450(5) 0.68014(19) 0.0358(16) Uani 1 1 d . . .
C2 C 0.8147(6) 0.3632(4) 0.6467(2) 0.0319(16) Uani 1 1 d . . .
C3 C 0.9156(6) 0.3498(5) 0.6408(2) 0.042(2) Uani 1 1 d . . .
H3 H 0.9433 0.3613 0.6174 0.051 Uiso 1 1 calc R . .
C4 C 0.9741(6) 0.3201(6) 0.6689(2) 0.043(2) Uani 1 1 d . . .
H4 H 1.0419 0.3104 0.6646 0.052 Uiso 1 1 calc R . .
C5 C 0.9344(6) 0.3037(6) 0.7041(2) 0.042(2) Uani 1 1 d . . .
C6 C 0.8325(6) 0.3160(6) 0.71021(19) 0.0363(17) Uani 1 1 d . . .
C7 C 0.7951(6) 0.3011(6) 0.7457(2) 0.043(2) Uani 1 1 d . . .
H7 H 0.7271 0.3098 0.7502 0.052 Uiso 1 1 calc R . .
C8 C 0.8531(7) 0.2750(6) 0.7735(2) 0.050(2) Uani 1 1 d . . .
H8 H 0.8251 0.2652 0.7970 0.060 Uiso 1 1 calc R . .
C9 C 0.9554(7) 0.2616(6) 0.7684(2) 0.048(2) Uani 1 1 d . . .
H9 H 0.9956 0.2421 0.7880 0.057 Uiso 1 1 calc R . .
C10 C 0.9948(7) 0.2774(6) 0.7343(3) 0.048(2) Uani 1 1 d . . .
H10 H 1.0634 0.2708 0.7308 0.058 Uiso 1 1 calc R . .
C11 C 0.6621(6) 0.3545(6) 0.6853(2) 0.0391(19) Uani 1 1 d . . .
C12 C 0.6187(5) 0.4372(6) 0.68554(19) 0.0385(17) Uani 1 1 d . . .
C13 C 0.5168(6) 0.4467(7) 0.6925(2) 0.047(2) Uani 1 1 d . . .
H13 H 0.4875 0.5038 0.6929 0.056 Uiso 1 1 calc R . .
C14 C 0.4606(7) 0.3718(7) 0.6988(3) 0.053(2) Uani 1 1 d . . .
H14 H 0.3929 0.3785 0.7042 0.064 Uiso 1 1 calc R . .
C15 C 0.5008(8) 0.2864(7) 0.6973(3) 0.059(3) Uani 1 1 d . . .
C16 C 0.6017(7) 0.2763(6) 0.6903(2) 0.045(2) Uani 1 1 d . . .
C17 C 0.6419(8) 0.1873(7) 0.6879(2) 0.056(2) Uani 1 1 d . . .
H17 H 0.7101 0.1801 0.6834 0.067 Uiso 1 1 calc R . .
C18 C 0.5848(9) 0.1139(7) 0.6920(3) 0.070(3) Uani 1 1 d . . .
H18 H 0.6129 0.0565 0.6899 0.083 Uiso 1 1 calc R . .
C19 C 0.4837(11) 0.1234(8) 0.6992(4) 0.087(4) Uani 1 1 d . . .
H19 H 0.4435 0.0725 0.7022 0.105 Uiso 1 1 calc R . .
C20 C 0.4423(9) 0.2094(10) 0.7021(3) 0.082(4) Uani 1 1 d . . .
H20 H 0.3743 0.2156 0.7072 0.098 Uiso 1 1 calc R . .
C21 C 0.7381(9) 0.3357(5) 0.5893(2) 0.055(2) Uani 1 1 d . . .
H21A H 0.8006 0.3191 0.5781 0.083 Uiso 1 1 calc R . .
H21B H 0.6954 0.3626 0.5708 0.083 Uiso 1 1 calc R . .
H21C H 0.7064 0.2828 0.5994 0.083 Uiso 1 1 calc R . .
C22 C 0.6850(6) 0.5742(6) 0.7025(2) 0.0412(19) Uani 1 1 d . . .
H22 H 0.6579 0.5646 0.7261 0.049 Uiso 1 1 calc R . .
C23 C 0.7348(7) 0.6530(5) 0.69543(18) 0.0356(16) Uani 1 1 d . . .
C24 C 0.7607(8) 0.7242(7) 0.7186(2) 0.059(3) Uani 1 1 d . . .
H24 H 0.7460 0.7296 0.7439 0.071 Uiso 1 1 calc R . .
C25 C 0.8117(7) 0.7849(7) 0.6973(2) 0.050(2) Uani 1 1 d . . .
H25 H 0.8391 0.8396 0.7051 0.060 Uiso 1 1 calc R . .
C26 C 0.8144(6) 0.7487(6) 0.6620(2) 0.043(2) Uani 1 1 d . . .
H26 H 0.8444 0.7770 0.6416 0.052 Uiso 1 1 calc R . .
C27 C 1.1000(5) 0.6551(5) 0.58746(19) 0.0326(16) Uani 1 1 d . . .
C28 C 1.1415(6) 0.6167(6) 0.5560(2) 0.0342(17) Uani 1 1 d . . .
C29 C 1.1624(5) 0.6693(6) 0.52471(17) 0.0346(18) Uani 1 1 d . . .
H29 H 1.1884 0.6418 0.5034 0.042 Uiso 1 1 calc R . .
C30 C 1.1459(5) 0.7576(5) 0.5247(2) 0.0340(17) Uani 1 1 d . . .
H30 H 1.1595 0.7912 0.5033 0.041 Uiso 1 1 calc R . .
C31 C 1.1080(5) 0.8010(6) 0.5566(2) 0.0357(17) Uani 1 1 d . . .
C32 C 1.0847(5) 0.7488(5) 0.58770(18) 0.0284(15) Uani 1 1 d . . .
C33 C 1.0508(5) 0.7934(5) 0.6192(2) 0.0337(15) Uani 1 1 d . . .
H33 H 1.0346 0.7598 0.6404 0.040 Uiso 1 1 calc R . .
C34 C 1.0405(5) 0.8849(5) 0.6203(2) 0.0372(17) Uani 1 1 d . . .
H34 H 1.0176 0.9134 0.6418 0.045 Uiso 1 1 calc R . .
C35 C 1.0646(5) 0.9357(6) 0.5885(2) 0.0407(17) Uani 1 1 d . . .
H35 H 1.0588 0.9984 0.5891 0.049 Uiso 1 1 calc R . .
C36 C 1.0957(6) 0.8952(6) 0.5574(2) 0.0379(18) Uani 1 1 d . . .
H36 H 1.1093 0.9294 0.5362 0.045 Uiso 1 1 calc R . .
C37 C 1.0826(5) 0.6049(5) 0.62205(19) 0.0299(15) Uani 1 1 d . . .
C38 C 0.9913(5) 0.5700(5) 0.63191(17) 0.0305(15) Uani 1 1 d . . .
C39 C 0.9748(6) 0.5448(5) 0.66875(19) 0.0343(18) Uani 1 1 d . . .
H39 H 0.9112 0.5267 0.6763 0.041 Uiso 1 1 calc R . .
C40 C 1.0506(6) 0.5462(7) 0.6938(2) 0.048(2) Uani 1 1 d . . .
H40 H 1.0380 0.5288 0.7184 0.057 Uiso 1 1 calc R . .
C41 C 1.1456(5) 0.5726(6) 0.68404(19) 0.0363(17) Uani 1 1 d . . .
C42 C 1.1624(5) 0.6051(5) 0.6483(2) 0.0343(17) Uani 1 1 d . . .
C43 C 1.2567(5) 0.6356(5) 0.6396(2) 0.0354(17) Uani 1 1 d . . .
H43 H 1.2693 0.6570 0.6156 0.042 Uiso 1 1 calc R . .
C44 C 1.3316(6) 0.6354(6) 0.6648(2) 0.045(2) Uani 1 1 d . . .
H44 H 1.3948 0.6564 0.6582 0.055 Uiso 1 1 calc R . .
C45 C 1.3145(7) 0.6040(7) 0.7005(2) 0.052(2) Uani 1 1 d . . .
H45 H 1.3658 0.6055 0.7181 0.063 Uiso 1 1 calc R . .
C46 C 1.2245(7) 0.5712(6) 0.70994(19) 0.047(2) Uani 1 1 d . . .
H46 H 1.2143 0.5474 0.7337 0.057 Uiso 1 1 calc R . .
C47 C 1.1927(6) 0.4825(6) 0.5250(2) 0.044(2) Uani 1 1 d . . .
H47A H 1.1424 0.4878 0.5059 0.065 Uiso 1 1 calc R . .
H47B H 1.2041 0.4198 0.5304 0.065 Uiso 1 1 calc R . .
H47C H 1.2538 0.5096 0.5163 0.065 Uiso 1 1 calc R . .
C48 C 0.9332(6) 0.5248(5) 0.5758(2) 0.0312(16) Uani 1 1 d . . .
H48 H 0.9999 0.5115 0.5707 0.037 Uiso 1 1 calc R . .
C49 C 0.8617(6) 0.5062(6) 0.5487(2) 0.0360(17) Uani 1 1 d . . .
C50 C 0.8722(7) 0.4686(6) 0.5139(2) 0.047(2) Uani 1 1 d . . .
H50 H 0.9313 0.4495 0.5026 0.056 Uiso 1 1 calc R . .
C51 C 0.7777(8) 0.4651(6) 0.4992(2) 0.054(2) Uani 1 1 d . . .
H51 H 0.7594 0.4423 0.4759 0.065 Uiso 1 1 calc R . .
C52 C 0.7147(7) 0.5023(6) 0.5258(2) 0.047(2) Uani 1 1 d . . .
H52 H 0.6458 0.5085 0.5230 0.056 Uiso 1 1 calc R . .
C53 C 0.5271(5) 0.8489(6) 0.5963(2) 0.0353(18) Uani 1 1 d . . .
C54 C 0.4522(6) 0.8515(6) 0.5704(2) 0.0393(19) Uani 1 1 d . . .
C55 C 0.3543(6) 0.8597(6) 0.5800(2) 0.045(2) Uani 1 1 d . . .
H55 H 0.3051 0.8593 0.5616 0.054 Uiso 1 1 calc R . .
C56 C 0.3280(6) 0.8686(6) 0.6164(2) 0.0452(19) Uani 1 1 d . . .
H56 H 0.2610 0.8755 0.6228 0.054 Uiso 1 1 calc R . .
C57 C 0.4005(6) 0.8674(6) 0.6440(2) 0.0387(18) Uani 1 1 d . . .
C58 C 0.5020(6) 0.8563(5) 0.6333(2) 0.0322(16) Uani 1 1 d . . .
C59 C 0.5734(6) 0.8545(6) 0.6617(2) 0.0415(19) Uani 1 1 d . . .
H59 H 0.6409 0.8476 0.6558 0.050 Uiso 1 1 calc R . .
C60 C 0.5442(7) 0.8627(6) 0.6980(2) 0.049(2) Uani 1 1 d . . .
H60 H 0.5929 0.8617 0.7166 0.059 Uiso 1 1 calc R . .
C61 C 0.4470(7) 0.8724(7) 0.7081(2) 0.049(2) Uani 1 1 d . . .
H61 H 0.4296 0.8760 0.7332 0.059 Uiso 1 1 calc R . .
C62 C 0.3758(6) 0.8766(6) 0.6815(2) 0.045(2) Uani 1 1 d . . .
H62 H 0.3093 0.8858 0.6884 0.054 Uiso 1 1 calc R . .
C63 C 0.6328(5) 0.8480(5) 0.58420(19) 0.0292(15) Uani 1 1 d . . .
C64 C 0.6861(6) 0.7711(5) 0.5800(2) 0.0338(17) Uani 1 1 d . . .
C65 C 0.7859(6) 0.7760(5) 0.56919(19) 0.0327(18) Uani 1 1 d . . .
H65 H 0.8229 0.7228 0.5674 0.039 Uiso 1 1 calc R . .
C66 C 0.8301(5) 0.8541(5) 0.5612(2) 0.0347(17) Uani 1 1 d . . .
H66 H 0.8964 0.8547 0.5533 0.042 Uiso 1 1 calc R . .
C67 C 0.7787(5) 0.9335(5) 0.56474(17) 0.0328(14) Uani 1 1 d . . .
C68 C 0.6787(5) 0.9309(5) 0.57673(18) 0.0305(15) Uani 1 1 d . . .
C69 C 0.6265(7) 1.0119(6) 0.5802(2) 0.042(2) Uani 1 1 d . . .
H69 H 0.5602 1.0113 0.5882 0.051 Uiso 1 1 calc R . .
C70 C 0.6715(7) 1.0922(6) 0.5720(3) 0.052(3) Uani 1 1 d . . .
H70 H 0.6356 1.1458 0.5745 0.063 Uiso 1 1 calc R . .
C71 C 0.7676(9) 1.0949(6) 0.5603(3) 0.055(2) Uani 1 1 d . . .
H71 H 0.7974 1.1501 0.5547 0.066 Uiso 1 1 calc R . .
C72 C 0.8206(7) 1.0176(6) 0.5568(2) 0.043(2) Uani 1 1 d . . .
H72 H 0.8869 1.0205 0.5489 0.052 Uiso 1 1 calc R . .
C73 C 0.4112(6) 0.8125(7) 0.5081(2) 0.045(2) Uani 1 1 d . . .
H73A H 0.3842 0.7560 0.5167 0.068 Uiso 1 1 calc R . .
H73B H 0.4429 0.8039 0.4843 0.068 Uiso 1 1 calc R . .
H73C H 0.3581 0.8559 0.5056 0.068 Uiso 1 1 calc R . .
C74 C 0.5634(6) 0.6633(5) 0.5729(2) 0.0357(17) Uani 1 1 d . . .
H74 H 0.5300 0.7052 0.5580 0.043 Uiso 1 1 calc R . .
C75 C 0.5215(6) 0.5791(6) 0.5789(2) 0.0412(19) Uani 1 1 d . . .
C76 C 0.4361(7) 0.5437(8) 0.5643(3) 0.068(3) Uani 1 1 d . . .
H76 H 0.3913 0.5717 0.5480 0.081 Uiso 1 1 calc R . .
C77 C 0.4302(9) 0.4592(7) 0.5784(3) 0.075(4) Uani 1 1 d . . .
H77 H 0.3788 0.4180 0.5740 0.090 Uiso 1 1 calc R . .
C78 C 0.5128(7) 0.4446(7) 0.6002(3) 0.059(3) Uani 1 1 d . . .
H78 H 0.5263 0.3910 0.6129 0.071 Uiso 1 1 calc R . .
C79 C 1.1266(11) 0.0354(11) 0.7155(4) 0.110(5) Uani 1 1 d U . .
H79A H 1.1278 0.0739 0.7371 0.165 Uiso 1 1 calc R . .
H79B H 1.1786 0.0534 0.6985 0.165 Uiso 1 1 calc R . .
H79C H 1.1372 -0.0261 0.7230 0.165 Uiso 1 1 calc R . .
C80 C 1.0282(12) 0.0434(10) 0.6967(4) 0.096(4) Uani 1 1 d U . .
C81 C 1.0336(11) 0.0989(8) 0.6642(3) 0.078(3) Uani 1 1 d U . .
H81 H 1.0926 0.1277 0.6572 0.093 Uiso 1 1 calc R . .
C82 C 0.9475(14) 0.1076(12) 0.6437(5) 0.119(5) Uani 1 1 d U . .
H82 H 0.9484 0.1435 0.6224 0.143 Uiso 1 1 calc R . .
C83 C 0.8652(11) 0.0680(10) 0.6530(4) 0.086(4) Uani 1 1 d U . .
H83 H 0.8081 0.0781 0.6387 0.104 Uiso 1 1 calc R . .
C84 C 0.8598(12) 0.0161(10) 0.6808(4) 0.094(4) Uani 1 1 d U . .
H84 H 0.8000 -0.0130 0.6868 0.113 Uiso 1 1 calc R . .
C85 C 0.9509(11) 0.0023(9) 0.7041(3) 0.083(4) Uani 1 1 d U . .
H85 H 0.9493 -0.0375 0.7242 0.099 Uiso 1 1 calc R . .
C86 C 0.843(2) 0.3808(17) 0.3974(7) 0.234(13) Uani 1 1 d DU . .
H86A H 0.8551 0.3925 0.4234 0.351 Uiso 1 1 calc R . .
H86B H 0.8110 0.4325 0.3863 0.351 Uiso 1 1 calc R . .
H86C H 0.9049 0.3690 0.3849 0.351 Uiso 1 1 calc R . .
C87 C 0.7770(15) 0.3018(12) 0.3938(6) 0.155(9) Uani 1 1 d DU . .
C88 C 0.6971(11) 0.3104(14) 0.4142(4) 0.118(6) Uani 1 1 d . . .
H88 H 0.6795 0.3632 0.4268 0.141 Uiso 1 1 calc R . .
C89 C 0.6361(11) 0.2240(15) 0.4150(4) 0.120(7) Uani 1 1 d . . .
H89 H 0.5777 0.2185 0.4290 0.144 Uiso 1 1 calc R . .
C90 C 0.6740(12) 0.1520(11) 0.3930(4) 0.095(5) Uani 1 1 d . . .
H90 H 0.6424 0.0960 0.3923 0.114 Uiso 1 1 calc R . .
C91 C 0.7524(13) 0.1671(18) 0.3745(4) 0.150(9) Uani 1 1 d . . .
H91 H 0.7684 0.1232 0.3568 0.180 Uiso 1 1 calc R . .
C92 C 0.8131(16) 0.2336(12) 0.3763(7) 0.145(8) Uani 1 1 d . . .
H92 H 0.8771 0.2326 0.3661 0.173 Uiso 1 1 calc R . .

loop_
_atom_site_aniso_label
_atom_site_aniso_U_11
_atom_site_aniso_U_22
_atom_site_aniso_U_33
_atom_site_aniso_U_23
_atom_site_aniso_U_13
_atom_site_aniso_U_12
Yb1 0.02849(15) 0.03677(16) 0.02663(13) 0.00195(13) -0.00172(12) -0.00074(14)
N1 0.032(4) 0.047(4) 0.028(3) 0.006(3) 0.008(3) 0.010(3)
N2 0.024(3) 0.037(3) 0.036(3) -0.013(2) -0.004(3) -0.002(3)
N3 0.033(3) 0.041(3) 0.020(2) 0.003(3) 0.002(2) -0.001(3)
N4 0.037(3) 0.047(4) 0.026(3) -0.001(2) -0.001(3) -0.003(3)
N5 0.030(3) 0.030(3) 0.034(3) 0.004(3) -0.002(2) 0.004(3)
N6 0.033(4) 0.049(4) 0.040(3) 0.007(3) -0.001(3) -0.014(3)
O1 0.037(3) 0.036(3) 0.037(2) -0.001(2) -0.002(2) 0.002(2)
O2 0.033(3) 0.051(4) 0.035(3) -0.004(2) 0.003(2) 0.008(3)
O3 0.025(3) 0.064(4) 0.029(3) -0.004(2) -0.005(2) -0.004(3)
C1 0.035(4) 0.038(4) 0.034(3) 0.001(3) 0.006(4) -0.003(4)
C2 0.036(4) 0.020(3) 0.040(4) 0.005(3) -0.002(3) 0.002(3)
C3 0.040(5) 0.036(5) 0.051(5) 0.007(4) 0.016(4) -0.003(4)
C4 0.030(4) 0.034(4) 0.065(5) 0.009(4) 0.010(4) 0.010(4)
C5 0.045(5) 0.033(5) 0.049(5) 0.011(4) 0.010(4) 0.001(4)
C6 0.037(4) 0.043(5) 0.030(4) 0.003(3) 0.003(3) 0.004(4)
C7 0.041(5) 0.051(5) 0.037(4) 0.013(3) 0.008(3) -0.006(4)
C8 0.060(6) 0.054(6) 0.036(4) 0.015(4) 0.005(4) 0.006(5)
C9 0.042(5) 0.054(6) 0.047(5) 0.015(4) -0.006(4) 0.004(4)
C10 0.036(5) 0.049(5) 0.059(5) 0.006(4) 0.003(4) 0.002(4)
C11 0.040(5) 0.045(5) 0.032(4) 0.006(3) -0.002(3) -0.005(4)
C12 0.029(4) 0.052(5) 0.034(3) 0.006(4) -0.001(3) 0.003(4)
C13 0.038(4) 0.063(6) 0.039(4) 0.017(4) 0.007(3) 0.011(5)
C14 0.032(5) 0.076(7) 0.052(5) 0.009(5) 0.010(4) 0.003(5)
C15 0.051(6) 0.066(7) 0.059(6) 0.006(5) 0.011(5) -0.013(5)
C16 0.045(5) 0.048(5) 0.042(4) 0.008(4) 0.008(4) 0.000(4)
C17 0.071(7) 0.048(6) 0.050(5) 0.003(4) 0.005(5) -0.017(5)
C18 0.075(8) 0.050(6) 0.083(8) 0.008(5) 0.031(6) -0.017(6)
C19 0.122(12) 0.050(7) 0.089(9) 0.020(6) 0.013(8) -0.030(7)
C20 0.057(7) 0.122(12) 0.067(7) -0.008(7) 0.021(6) -0.040(7)
C21 0.089(7) 0.031(4) 0.045(4) -0.003(3) -0.005(5) -0.019(5)
C22 0.032(4) 0.061(6) 0.031(4) 0.000(4) -0.001(3) 0.014(4)
C23 0.037(4) 0.041(4) 0.029(3) -0.006(3) -0.005(3) 0.007(4)
C24 0.053(6) 0.084(7) 0.040(4) -0.020(4) -0.008(4) 0.003(5)
C25 0.037(4) 0.064(6) 0.048(5) -0.024(4) -0.002(4) -0.006(4)
C26 0.028(4) 0.062(6) 0.039(4) -0.010(4) -0.012(3) -0.003(4)
C27 0.024(4) 0.045(5) 0.028(3) -0.003(3) 0.003(3) 0.001(3)
C28 0.034(4) 0.040(5) 0.028(3) -0.004(3) 0.004(3) -0.001(3)
C29 0.033(4) 0.054(5) 0.017(3) -0.004(3) 0.006(3) -0.007(4)
C30 0.024(4) 0.046(5) 0.032(4) 0.001(3) -0.001(3) -0.005(3)
C31 0.025(4) 0.046(5) 0.036(4) 0.005(3) 0.000(3) -0.001(3)
C32 0.020(3) 0.039(4) 0.026(3) -0.004(3) 0.004(3) -0.005(3)
C33 0.025(3) 0.048(4) 0.028(3) -0.006(3) -0.001(3) -0.001(3)
C34 0.031(4) 0.039(4) 0.041(4) -0.010(4) 0.001(4) -0.004(3)
C35 0.033(4) 0.047(5) 0.041(4) 0.005(4) -0.007(3) 0.001(4)
C36 0.027(4) 0.048(5) 0.038(4) 0.003(3) 0.008(3) 0.001(4)
C37 0.031(4) 0.029(4) 0.030(4) -0.005(3) -0.005(3) 0.001(3)
C38 0.031(4) 0.037(4) 0.024(3) 0.001(3) 0.002(3) 0.003(3)
C39 0.030(4) 0.045(5) 0.028(3) 0.006(3) -0.001(3) 0.002(4)
C40 0.046(5) 0.065(7) 0.033(4) 0.000(4) -0.003(3) -0.004(5)
C41 0.031(4) 0.049(5) 0.029(3) -0.001(4) 0.001(3) 0.004(4)
C42 0.027(4) 0.043(4) 0.033(4) -0.008(3) 0.000(3) 0.006(3)
C43 0.023(4) 0.039(4) 0.044(4) -0.006(3) -0.002(3) 0.007(3)
C44 0.026(4) 0.059(6) 0.052(5) -0.003(4) -0.004(4) 0.013(4)
C45 0.038(5) 0.080(7) 0.040(4) -0.006(4) -0.015(4) 0.008(5)
C46 0.049(5) 0.062(5) 0.031(3) -0.003(4) -0.012(4) 0.014(5)
C47 0.032(4) 0.053(5) 0.046(4) -0.016(4) 0.006(4) 0.006(4)
C48 0.025(4) 0.031(4) 0.037(4) 0.002(3) 0.002(3) 0.000(3)
C49 0.035(4) 0.042(5) 0.031(4) -0.001(3) 0.002(3) -0.001(4)
C50 0.053(5) 0.054(6) 0.034(4) -0.017(4) 0.006(4) -0.007(4)
C51 0.060(6) 0.072(6) 0.030(4) -0.006(4) -0.001(4) -0.003(5)
C52 0.047(6) 0.064(6) 0.029(4) 0.003(3) -0.007(4) -0.004(4)
C53 0.023(4) 0.049(5) 0.034(4) -0.003(3) -0.007(3) -0.002(3)
C54 0.026(4) 0.052(5) 0.039(4) -0.005(4) 0.004(3) 0.007(4)
C55 0.026(4) 0.062(6) 0.046(5) -0.002(4) -0.003(3) 0.007(4)
C56 0.028(4) 0.062(5) 0.046(4) -0.001(4) 0.007(4) -0.002(4)
C57 0.029(4) 0.044(5) 0.044(4) 0.001(4) 0.003(3) 0.004(3)
C58 0.034(4) 0.025(4) 0.037(4) -0.001(3) 0.001(3) -0.001(3)
C59 0.035(4) 0.057(6) 0.032(4) -0.005(3) 0.001(3) 0.001(4)
C60 0.051(6) 0.062(6) 0.034(4) 0.000(4) -0.007(4) 0.009(5)
C61 0.038(5) 0.076(7) 0.033(4) -0.001(4) 0.008(4) -0.002(5)
C62 0.034(4) 0.056(6) 0.043(4) 0.001(4) 0.004(4) -0.003(4)
C63 0.022(4) 0.034(4) 0.032(4) -0.005(3) 0.000(3) -0.002(3)
C64 0.032(4) 0.039(4) 0.030(4) -0.001(3) -0.003(3) 0.002(3)
C65 0.028(5) 0.037(4) 0.033(3) 0.001(3) -0.006(3) 0.006(3)
C66 0.021(4) 0.048(5) 0.035(4) -0.007(3) 0.001(3) -0.002(3)
C67 0.026(3) 0.044(4) 0.028(3) 0.004(3) 0.000(3) -0.004(4)
C68 0.029(4) 0.031(4) 0.032(3) -0.006(3) -0.007(3) 0.000(3)
C69 0.042(5) 0.041(5) 0.045(5) -0.010(4) -0.002(4) -0.001(4)
C70 0.040(5) 0.040(5) 0.076(7) -0.011(4) -0.017(5) 0.012(4)
C71 0.059(6) 0.042(5) 0.063(5) -0.006(4) -0.013(5) -0.011(5)
C72 0.033(4) 0.050(5) 0.047(5) -0.001(4) -0.012(4) -0.009(4)
C73 0.033(4) 0.066(6) 0.036(4) -0.001(4) -0.010(3) -0.003(4)
C74 0.028(4) 0.039(5) 0.040(4) 0.000(3) -0.004(3) 0.004(3)
C75 0.036(4) 0.040(5) 0.048(4) 0.001(4) -0.008(3) -0.004(4)
C76 0.045(6) 0.071(8) 0.087(7) 0.012(6) -0.029(5) -0.015(5)
C77 0.071(7) 0.056(7) 0.099(9) 0.014(6) -0.033(6) -0.025(6)
C78 0.055(6) 0.051(6) 0.070(6) 0.017(5) -0.012(5) -0.033(5)
C79 0.114(8) 0.110(9) 0.107(8) -0.021(7) -0.049(7) 0.030(7)
C80 0.114(8) 0.091(8) 0.085(7) -0.049(6) 0.019(6) 0.003(7)
C81 0.105(7) 0.061(6) 0.067(6) -0.014(5) -0.019(6) 0.021(6)
C82 0.133(9) 0.111(9) 0.113(9) -0.004(7) 0.012(8) 0.008(8)
C83 0.096(7) 0.081(7) 0.081(6) -0.005(6) 0.010(6) 0.015(7)
C84 0.097(8) 0.100(8) 0.086(7) -0.013(6) 0.001(7) -0.001(7)
C85 0.110(8) 0.078(7) 0.061(6) -0.011(5) 0.007(6) 0.007(6)
C86 0.244(16) 0.228(16) 0.230(16) -0.005(10) 0.011(10) -0.021(10)
C87 0.157(17) 0.097(12) 0.21(2) -0.038(12) 0.116(16) -0.047(12)
C88 0.085(11) 0.164(16) 0.103(11) -0.052(11) -0.018(9) 0.000(11)
C89 0.065(9) 0.22(2) 0.080(10) 0.001(12) -0.025(8) 0.015(12)
C90 0.098(11) 0.101(11) 0.085(10) 0.038(8) -0.037(8) -0.017(9)
C91 0.095(14) 0.28(3) 0.076(10) 0.039(13) -0.009(9) -0.039(16)
C92 0.134(16) 0.096(12) 0.20(2) -0.021(14) 0.046(17) -0.025(12)

loop_
_atom_type_symbol
_atom_type_description
_atom_type_scat_dispersion_real
_atom_type_scat_dispersion_imag
_atom_type_scat_source
C C 0.0033 0.0016 'International Tables Vol C Tables 4.2.6.8 and 6.1.1.4'
H H 0.0000 0.0000 'International Tables Vol C Tables 4.2.6.8 and 6.1.1.4'
N N 0.0061 0.0033 'International Tables Vol C Tables 4.2.6.8 and 6.1.1.4'
O O 0.0106 0.0060 'International Tables Vol C Tables 4.2.6.8 and 6.1.1.4'
Yb Yb -0.3850 5.5486 'International Tables Vol C Tables 4.2.6.8 and 6.1.1.4'

loop_
_geom_angle_atom_site_label_1
_geom_angle_atom_site_label_2
_geom_angle_atom_site_label_3
_geom_angle
_geom_angle_site_symmetry_1
_geom_angle_site_symmetry_3
_geom_angle_publ_flag
N6 Yb1 N4 83.5(2) . . ?
N6 Yb1 N2 125.8(2) . . ?
N4 Yb1 N2 138.2(2) . . ?
N6 Yb1 N5 71.5(2) . . ?
N4 Yb1 N5 80.7(2) . . ?
N2 Yb1 N5 82.1(2) . . ?
N6 Yb1 N1 82.1(2) . . ?
N4 Yb1 N1 149.7(2) . . ?
N2 Yb1 N1 70.7(2) . . ?
N5 Yb1 N1 119.1(2) . . ?
N6 Yb1 O1 82.2(2) . . ?
N4 Yb1 O1 77.65(19) . . ?
N2 Yb1 O1 129.75(19) . . ?
N5 Yb1 O1 147.51(18) . . ?
N1 Yb1 O1 74.1(2) . . ?
N6 Yb1 N3 151.3(2) . . ?
N4 Yb1 N3 70.2(2) . . ?
N2 Yb1 N3 82.5(2) . . ?
N5 Yb1 N3 113.5(2) . . ?
N1 Yb1 N3 115.36(19) . . ?
O1 Yb1 N3 81.3(2) . . ?
N6 Yb1 C75 23.8(2) . . ?
N4 Yb1 C75 77.5(2) . . ?
N2 Yb1 C75 116.4(2) . . ?
N5 Yb1 C75 48.0(2) . . ?
N1 Yb1 C75 98.5(2) . . ?
O1 Yb1 C75 103.24(19) . . ?
N3 Yb1 C75 145.60(19) . . ?
N6 Yb1 C74 49.4(2) . . ?
N4 Yb1 C74 76.5(2) . . ?
N2 Yb1 C74 99.6(2) . . ?
N5 Yb1 C74 22.5(2) . . ?
N1 Yb1 C74 112.5(2) . . ?
O1 Yb1 C74 126.82(18) . . ?
N3 Yb1 C74 129.7(2) . . ?
C75 Yb1 C74 25.7(2) . . ?
N6 Yb1 C49 104.6(2) . . ?
N4 Yb1 C49 23.3(2) . . ?
N2 Yb1 C49 125.2(2) . . ?
N5 Yb1 C49 96.5(2) . . ?
N1 Yb1 C49 143.6(2) . . ?
O1 Yb1 C49 71.59(19) . . ?
N3 Yb1 C49 47.70(18) . . ?
C75 Yb1 C49 100.7(2) . . ?
C74 Yb1 C49 97.6(2) . . ?
N6 Yb1 C23 111.8(2) . . ?
N4 Yb1 C23 161.5(2) . . ?
N2 Yb1 C23 23.5(2) . . ?
N5 Yb1 C23 93.9(2) . . ?
N1 Yb1 C23 47.3(2) . . ?
O1 Yb1 C23 113.73(18) . . ?
N3 Yb1 C23 96.3(2) . . ?
C75 Yb1 C23 112.1(2) . . ?
C74 Yb1 C23 105.0(2) . . ?
C49 Yb1 C23 143.6(2) . . ?
N6 Yb1 C22 95.2(2) . . ?
N4 Yb1 C22 171.2(2) . . ?
N2 Yb1 C22 48.8(2) . . ?
N5 Yb1 C22 107.2(2) . . ?
N1 Yb1 C22 22.2(2) . . ?
O1 Yb1 C22 93.6(2) . . ?
N3 Yb1 C22 109.13(18) . . ?
C75 Yb1 C22 104.6(2) . . ?
C74 Yb1 C22 109.18(19) . . ?
C49 Yb1 C22 153.0(2) . . ?
C23 Yb1 C22 25.2(2) . . ?
C22 N1 C12 118.8(7) . . ?
C22 N1 Yb1 113.1(5) . . ?
C12 N1 Yb1 126.9(5) . . ?
C26 N2 C23 105.9(6) . . ?
C26 N2 Yb1 139.7(5) . . ?
C23 N2 Yb1 114.4(5) . . ?
C48 N3 C38 115.3(6) . . ?
C48 N3 Yb1 111.0(5) . . ?
C38 N3 Yb1 132.0(4) . . ?
C52 N4 C49 105.8(7) . . ?
C52 N4 Yb1 137.1(6) . . ?
C49 N4 Yb1 114.8(5) . . ?
C74 N5 C64 117.1(6) . . ?
C74 N5 Yb1 113.3(5) . . ?
C64 N5 Yb1 128.9(5) . . ?
C78 N6 C75 104.6(7) . . ?
C78 N6 Yb1 140.6(6) . . ?
C75 N6 Yb1 113.7(5) . . ?
C2 O1 C21 111.6(6) . . ?
C2 O1 Yb1 119.4(4) . . ?
C21 O1 Yb1 127.2(5) . . ?
C28 O2 C47 118.4(6) . . ?
C54 O3 C73 117.1(6) . . ?
C2 C1 C6 118.8(8) . . ?
C2 C1 C11 121.0(7) . . ?
C6 C1 C11 120.2(7) . . ?
C1 C2 O1 118.1(7) . . ?
C1 C2 C3 121.6(7) . . ?
O1 C2 C3 120.2(7) . . ?
C4 C3 C2 120.1(7) . . ?
C4 C3 H3 120.0 . . ?
C2 C3 H3 120.0 . . ?
C3 C4 C5 120.8(8) . . ?
C3 C4 H4 119.6 . . ?
C5 C4 H4 119.6 . . ?
C4 C5 C6 119.5(8) . . ?
C4 C5 C10 122.0(8) . . ?
C6 C5 C10 118.5(7) . . ?
C7 C6 C5 118.5(7) . . ?
C7 C6 C1 122.5(7) . . ?
C5 C6 C1 119.0(7) . . ?
C8 C7 C6 121.9(8) . . ?
C8 C7 H7 119.1 . . ?
C6 C7 H7 119.1 . . ?
C7 C8 C9 121.2(8) . . ?
C7 C8 H8 119.4 . . ?
C9 C8 H8 119.4 . . ?
C10 C9 C8 118.5(8) . . ?
C10 C9 H9 120.7 . . ?
C8 C9 H9 120.7 . . ?
C9 C10 C5 121.4(8) . . ?
C9 C10 H10 119.3 . . ?
C5 C10 H10 119.3 . . ?
C12 C11 C16 119.4(8) . . ?
C12 C11 C1 120.7(7) . . ?
C16 C11 C1 120.0(8) . . ?
C11 C12 N1 120.0(7) . . ?
C11 C12 C13 120.8(9) . . ?
N1 C12 C13 119.2(8) . . ?
C14 C13 C12 119.3(9) . . ?
C14 C13 H13 120.4 . . ?
C12 C13 H13 120.4 . . ?
C13 C14 C15 121.9(9) . . ?
C13 C14 H14 119.1 . . ?
C15 C14 H14 119.1 . . ?
C14 C15 C16 119.2(9) . . ?
C14 C15 C20 121.9(11) . . ?
C16 C15 C20 118.9(11) . . ?
C15 C16 C11 119.4(9) . . ?
C15 C16 C17 118.7(9) . . ?
C11 C16 C17 122.0(8) . . ?
C18 C17 C16 121.9(10) . . ?
C18 C17 H17 119.0 . . ?
C16 C17 H17 119.0 . . ?
C17 C18 C19 119.8(11) . . ?
C17 C18 H18 120.1 . . ?
C19 C18 H18 120.1 . . ?
C20 C19 C18 119.6(10) . . ?
C20 C19 H19 120.2 . . ?
C18 C19 H19 120.2 . . ?
C19 C20 C15 121.1(11) . . ?
C19 C20 H20 119.5 . . ?
C15 C20 H20 119.5 . . ?
O1 C21 H21A 109.5 . . ?
O1 C21 H21B 109.5 . . ?
H21A C21 H21B 109.5 . . ?
O1 C21 H21C 109.5 . . ?
H21A C21 H21C 109.5 . . ?
H21B C21 H21C 109.5 . . ?
N1 C22 C23 121.6(7) . . ?
N1 C22 Yb1 44.7(4) . . ?
C23 C22 Yb1 77.3(4) . . ?
N1 C22 H22 119.2 . . ?
C23 C22 H22 119.2 . . ?
Yb1 C22 H22 162.6 . . ?
C22 C23 N2 119.5(6) . . ?
C22 C23 C24 131.4(8) . . ?
N2 C23 C24 109.1(7) . . ?
C22 C23 Yb1 77.4(4) . . ?
N2 C23 Yb1 42.1(3) . . ?
C24 C23 Yb1 151.2(6) . . ?
C25 C24 C23 107.0(7) . . ?
C25 C24 H24 126.5 . . ?
C23 C24 H24 126.5 . . ?
C24 C25 C26 105.8(8) . . ?
C24 C25 H25 127.1 . . ?
C26 C25 H25 127.1 . . ?
N2 C26 C25 112.3(8) . . ?
N2 C26 H26 123.9 . . ?
C25 C26 H26 123.9 . . ?
C28 C27 C32 118.1(7) . . ?
C28 C27 C37 123.1(7) . . ?
C32 C27 C37 118.3(6) . . ?
O2 C28 C27 116.1(7) . . ?
O2 C28 C29 123.4(7) . . ?
C27 C28 C29 120.6(7) . . ?
C30 C29 C28 121.2(7) . . ?
C30 C29 H29 119.4 . . ?
C28 C29 H29 119.4 . . ?
C29 C30 C31 120.6(7) . . ?
C29 C30 H30 119.7 . . ?
C31 C30 H30 119.7 . . ?
C32 C31 C36 120.6(7) . . ?
C32 C31 C30 118.6(7) . . ?
C36 C31 C30 120.9(7) . . ?
C33 C32 C31 117.5(7) . . ?
C33 C32 C27 121.6(7) . . ?
C31 C32 C27 120.8(6) . . ?
C34 C33 C32 121.9(7) . . ?
C34 C33 H33 119.0 . . ?
C32 C33 H33 119.0 . . ?
C33 C34 C35 119.3(8) . . ?
C33 C34 H34 120.4 . . ?
C35 C34 H34 120.4 . . ?
C36 C35 C34 120.6(8) . . ?
C36 C35 H35 119.7 . . ?
C34 C35 H35 119.7 . . ?
C35 C36 C31 120.1(8) . . ?
C35 C36 H36 119.9 . . ?
C31 C36 H36 119.9 . . ?
C38 C37 C42 119.9(6) . . ?
C38 C37 C27 123.4(6) . . ?
C42 C37 C27 116.0(6) . . ?
C37 C38 C39 119.2(6) . . ?
C37 C38 N3 124.3(6) . . ?
C39 C38 N3 116.5(6) . . ?
C40 C39 C38 120.5(7) . . ?
C40 C39 H39 119.8 . . ?
C38 C39 H39 119.8 . . ?
C39 C40 C41 121.8(7) . . ?
C39 C40 H40 119.1 . . ?
C41 C40 H40 119.1 . . ?
C40 C41 C42 118.9(7) . . ?
C40 C41 C46 121.4(7) . . ?
C42 C41 C46 119.6(7) . . ?
C43 C42 C41 118.0(7) . . ?
C43 C42 C37 122.8(7) . . ?
C41 C42 C37 119.2(7) . . ?
C44 C43 C42 122.0(8) . . ?
C44 C43 H43 119.0 . . ?
C42 C43 H43 119.0 . . ?
C43 C44 C45 119.9(8) . . ?
C43 C44 H44 120.0 . . ?
C45 C44 H44 120.0 . . ?
C46 C45 C44 120.3(8) . . ?
C46 C45 H45 119.8 . . ?
C44 C45 H45 119.8 . . ?
C45 C46 C41 120.1(7) . . ?
C45 C46 H46 119.9 . . ?
C41 C46 H46 119.9 . . ?
O2 C47 H47A 109.5 . . ?
O2 C47 H47B 109.5 . . ?
H47A C47 H47B 109.5 . . ?
O2 C47 H47C 109.5 . . ?
H47A C47 H47C 109.5 . . ?
H47B C47 H47C 109.5 . . ?
N3 C48 C49 122.6(7) . . ?
N3 C48 Yb1 46.8(4) . . ?
C49 C48 Yb1 76.4(4) . . ?
N3 C48 H48 118.7 . . ?
C49 C48 H48 118.7 . . ?
Yb1 C48 H48 163.3 . . ?
N4 C49 C50 111.0(7) . . ?
N4 C49 C48 118.9(7) . . ?
C50 C49 C48 130.1(8) . . ?
N4 C49 Yb1 41.9(3) . . ?
C50 C49 Yb1 150.9(6) . . ?
C48 C49 Yb1 77.9(4) . . ?
C51 C50 C49 105.7(8) . . ?
C51 C50 H50 127.2 . . ?
C49 C50 H50 127.2 . . ?
C50 C51 C52 106.3(7) . . ?
C50 C51 H51 126.9 . . ?
C52 C51 H51 126.9 . . ?
N4 C52 C51 111.3(8) . . ?
N4 C52 H52 124.4 . . ?
C51 C52 H52 124.4 . . ?
C54 C53 C58 118.3(7) . . ?
C54 C53 C63 120.2(7) . . ?
C58 C53 C63 121.2(7) . . ?
O3 C54 C53 115.3(7) . . ?
O3 C54 C55 122.1(7) . . ?
C53 C54 C55 122.6(7) . . ?
C56 C55 C54 120.0(8) . . ?
C56 C55 H55 120.0 . . ?
C54 C55 H55 120.0 . . ?
C55 C56 C57 120.3(7) . . ?
C55 C56 H56 119.8 . . ?
C57 C56 H56 119.8 . . ?
C62 C57 C56 121.5(7) . . ?
C62 C57 C58 120.0(7) . . ?
C56 C57 C58 118.5(7) . . ?
C53 C58 C59 122.3(7) . . ?
C53 C58 C57 120.3(7) . . ?
C59 C58 C57 117.4(7) . . ?
C60 C59 C58 119.8(8) . . ?
C60 C59 H59 120.1 . . ?
C58 C59 H59 120.1 . . ?
C61 C60 C59 122.5(8) . . ?
C61 C60 H60 118.8 . . ?
C59 C60 H60 118.8 . . ?
C62 C61 C60 119.6(8) . . ?
C62 C61 H61 120.2 . . ?
C60 C61 H61 120.2 . . ?
C61 C62 C57 120.6(8) . . ?
C61 C62 H62 119.7 . . ?
C57 C62 H62 119.7 . . ?
C64 C63 C68 119.1(7) . . ?
C64 C63 C53 122.9(7) . . ?
C68 C63 C53 118.0(7) . . ?
C63 C64 C65 119.5(7) . . ?
C63 C64 N5 123.9(7) . . ?
C65 C64 N5 116.5(7) . . ?
C66 C65 C64 122.1(7) . . ?
C66 C65 H65 118.9 . . ?
C64 C65 H65 118.9 . . ?
C65 C66 C67 120.3(7) . . ?
C65 C66 H66 119.9 . . ?
C67 C66 H66 119.9 . . ?
C66 C67 C72 123.1(7) . . ?
C66 C67 C68 118.8(7) . . ?
C72 C67 C68 118.0(8) . . ?
C69 C68 C63 121.2(7) . . ?
C69 C68 C67 118.7(8) . . ?
C63 C68 C67 120.1(7) . . ?
C70 C69 C68 120.7(8) . . ?
C70 C69 H69 119.7 . . ?
C68 C69 H69 119.7 . . ?
C71 C70 C69 120.7(9) . . ?
C71 C70 H70 119.6 . . ?
C69 C70 H70 119.6 . . ?
C70 C71 C72 120.1(9) . . ?
C70 C71 H71 119.9 . . ?
C72 C71 H71 119.9 . . ?
C71 C72 C67 121.7(8) . . ?
C71 C72 H72 119.1 . . ?
C67 C72 H72 119.1 . . ?
O3 C73 H73A 109.5 . . ?
O3 C73 H73B 109.5 . . ?
H73A C73 H73B 109.5 . . ?
O3 C73 H73C 109.5 . . ?
H73A C73 H73C 109.5 . . ?
H73B C73 H73C 109.5 . . ?
N5 C74 C75 120.7(7) . . ?
N5 C74 Yb1 44.3(4) . . ?
C75 C74 Yb1 76.8(5) . . ?
N5 C74 H74 119.7 . . ?
C75 C74 H74 119.7 . . ?
Yb1 C74 H74 162.6 . . ?
C76 C75 N6 111.4(8) . . ?
C76 C75 C74 128.7(8) . . ?
N6 C75 C74 119.7(7) . . ?
C76 C75 Yb1 152.3(7) . . ?
N6 C75 Yb1 42.5(4) . . ?
C74 C75 Yb1 77.6(4) . . ?
C77 C76 C75 105.1(9) . . ?
C77 C76 H76 127.4 . . ?
C75 C76 H76 127.4 . . ?
C76 C77 C78 108.2(9) . . ?
C76 C77 H77 125.9 . . ?
C78 C77 H77 125.9 . . ?
N6 C78 C77 110.6(9) . . ?
N6 C78 H78 124.7 . . ?
C77 C78 H78 124.7 . . ?
C80 C79 H79A 109.5 . . ?
C80 C79 H79B 109.5 . . ?
H79A C79 H79B 109.5 . . ?
C80 C79 H79C 109.5 . . ?
H79A C79 H79C 109.5 . . ?
H79B C79 H79C 109.5 . . ?
C85 C80 C81 120.1(16) . . ?
C85 C80 C79 127.7(17) . . ?
C81 C80 C79 111.8(14) . . ?
C82 C81 C80 116.6(15) . . ?
C82 C81 H81 121.7 . . ?
C80 C81 H81 121.7 . . ?
C81 C82 C83 122.4(17) . . ?
C81 C82 H82 118.8 . . ?
C83 C82 H82 118.8 . . ?
C84 C83 C82 122.0(17) . . ?
C84 C83 H83 119.0 . . ?
C82 C83 H83 119.0 . . ?
C83 C84 C85 118.5(15) . . ?
C83 C84 H84 120.7 . . ?
C85 C84 H84 120.7 . . ?
C80 C85 C84 120.1(15) . . ?
C80 C85 H85 120.0 . . ?
C84 C85 H85 120.0 . . ?
C87 C86 H86A 109.5 . . ?
C87 C86 H86B 109.5 . . ?
H86A C86 H86B 109.5 . . ?
C87 C86 H86C 109.5 . . ?
H86A C86 H86C 109.5 . . ?
H86B C86 H86C 109.5 . . ?
C92 C87 C88 131.3(18) . . ?
C92 C87 C86 116(2) . . ?
C88 C87 C86 111.4(19) . . ?
C87 C88 C89 111.7(16) . . ?
C87 C88 H88 124.1 . . ?
C89 C88 H88 124.1 . . ?
C90 C89 C88 115.4(14) . . ?
C90 C89 H89 122.3 . . ?
C88 C89 H89 122.3 . . ?
C91 C90 C89 117.3(18) . . ?
C91 C90 H90 121.4 . . ?
C89 C90 H90 121.4 . . ?
C90 C91 C92 129(2) . . ?
C90 C91 H91 115.3 . . ?
C92 C91 H91 115.3 . . ?
C87 C92 C91 113(2) . . ?
C87 C92 H92 123.4 . . ?
C91 C92 H92 123.4 . . ?

loop_
_geom_bond_atom_site_label_1
_geom_bond_atom_site_label_2
_geom_bond_distance
_geom_bond_site_symmetry_2
_geom_bond_publ_flag
Yb1 N6 2.340(7) . ?
Yb1 N4 2.344(6) . ?
Yb1 N2 2.347(5) . ?
Yb1 N5 2.419(6) . ?
Yb1 N1 2.439(6) . ?
Yb1 O1 2.459(5) . ?
Yb1 N3 2.500(6) . ?
Yb1 C75 3.172(8) . ?
Yb1 C74 3.182(8) . ?
Yb1 C49 3.184(8) . ?
Yb1 C23 3.188(7) . ?
Yb1 C22 3.190(7) . ?
N1 C22 1.310(11) . ?
N1 C12 1.408(11) . ?
N2 C26 1.337(10) . ?
N2 C23 1.397(9) . ?
N3 C48 1.297(9) . ?
N3 C38 1.426(9) . ?
N4 C52 1.340(10) . ?
N4 C49 1.384(11) . ?
N5 C74 1.323(9) . ?
N5 C64 1.429(10) . ?
N6 C78 1.352(11) . ?
N6 C75 1.399(11) . ?
O1 C2 1.407(8) . ?
O1 C21 1.467(9) . ?
O2 C28 1.374(10) . ?
O2 C47 1.446(9) . ?
O3 C54 1.390(9) . ?
O3 C73 1.442(9) . ?
C1 C2 1.385(10) . ?
C1 C6 1.448(11) . ?
C1 C11 1.507(12) . ?
C2 C3 1.407(11) . ?
C3 C4 1.373(12) . ?
C3 H3 0.9500 . ?
C4 C5 1.418(11) . ?
C4 H4 0.9500 . ?
C5 C6 1.420(11) . ?
C5 C10 1.434(12) . ?
C6 C7 1.413(10) . ?
C7 C8 1.345(11) . ?
C7 H7 0.9500 . ?
C8 C9 1.422(13) . ?
C8 H8 0.9500 . ?
C9 C10 1.376(12) . ?
C9 H9 0.9500 . ?
C10 H10 0.9500 . ?
C11 C12 1.381(12) . ?
C11 C16 1.451(12) . ?
C12 C13 1.420(10) . ?
C13 C14 1.384(14) . ?
C13 H13 0.9500 . ?
C14 C15 1.402(15) . ?
C14 H14 0.9500 . ?
C15 C16 1.408(13) . ?
C15 C20 1.420(15) . ?
C16 C17 1.454(14) . ?
C17 C18 1.362(14) . ?
C17 H17 0.9500 . ?
C18 C19 1.411(18) . ?
C18 H18 0.9500 . ?
C19 C20 1.419(19) . ?
C19 H19 0.9500 . ?
C20 H20 0.9500 . ?
C21 H21A 0.9800 . ?
C21 H21B 0.9800 . ?
C21 H21C 0.9800 . ?
C22 C23 1.394(12) . ?
C22 H22 0.9500 . ?
C23 C24 1.412(11) . ?
C24 C25 1.387(14) . ?
C24 H24 0.9500 . ?
C25 C26 1.402(11) . ?
C25 H25 0.9500 . ?
C26 H26 0.9500 . ?
C27 C28 1.407(10) . ?
C27 C32 1.428(11) . ?
C27 C37 1.493(10) . ?
C28 C29 1.419(10) . ?
C29 C30 1.351(11) . ?
C29 H29 0.9500 . ?
C30 C31 1.435(11) . ?
C30 H30 0.9500 . ?
C31 C32 1.418(10) . ?
C31 C36 1.432(12) . ?
C32 C33 1.413(10) . ?
C33 C34 1.388(11) . ?
C33 H33 0.9500 . ?
C34 C35 1.429(11) . ?
C34 H34 0.9500 . ?
C35 C36 1.356(11) . ?
C35 H35 0.9500 . ?
C36 H36 0.9500 . ?
C37 C38 1.399(10) . ?
C37 C42 1.449(10) . ?
C38 C39 1.417(9) . ?
C39 C40 1.381(11) . ?
C39 H39 0.9500 . ?
C40 C41 1.403(11) . ?
C40 H40 0.9500 . ?
C41 C42 1.414(10) . ?
C41 C46 1.433(10) . ?
C42 C43 1.402(11) . ?
C43 C44 1.375(11) . ?
C43 H43 0.9500 . ?
C44 C45 1.405(13) . ?
C44 H44 0.9500 . ?
C45 C46 1.368(13) . ?
C45 H45 0.9500 . ?
C46 H46 0.9500 . ?
C47 H47A 0.9800 . ?
C47 H47B 0.9800 . ?
C47 H47C 0.9800 . ?
C48 C49 1.417(10) . ?
C48 H48 0.9500 . ?
C49 C50 1.400(10) . ?
C50 C51 1.397(13) . ?
C50 H50 0.9500 . ?
C51 C52 1.415(12) . ?
C51 H51 0.9500 . ?
C52 H52 0.9500 . ?
C53 C54 1.393(10) . ?
C53 C58 1.400(10) . ?
C53 C63 1.507(10) . ?
C54 C55 1.386(11) . ?
C55 C56 1.383(12) . ?
C55 H55 0.9500 . ?
C56 C57 1.413(12) . ?
C56 H56 0.9500 . ?
C57 C62 1.418(11) . ?
C57 C58 1.448(11) . ?
C58 C59 1.421(11) . ?
C59 C60 1.392(11) . ?
C59 H59 0.9500 . ?
C60 C61 1.383(13) . ?
C60 H60 0.9500 . ?
C61 C62 1.375(12) . ?
C61 H61 0.9500 . ?
C62 H62 0.9500 . ?
C63 C64 1.378(11) . ?
C63 C68 1.425(11) . ?
C64 C65 1.420(11) . ?
C65 C66 1.355(11) . ?
C65 H65 0.9500 . ?
C66 C67 1.396(11) . ?
C66 H66 0.9500 . ?
C67 C72 1.420(11) . ?
C67 C68 1.432(10) . ?
C68 C69 1.422(11) . ?
C69 C70 1.390(13) . ?
C69 H69 0.9500 . ?
C70 C71 1.380(15) . ?
C70 H70 0.9500 . ?
C71 C72 1.378(13) . ?
C71 H71 0.9500 . ?
C72 H72 0.9500 . ?
C73 H73A 0.9800 . ?
C73 H73B 0.9800 . ?
C73 H73C 0.9800 . ?
C74 C75 1.411(11) . ?
C74 H74 0.9500 . ?
C75 C76 1.389(12) . ?
C76 C77 1.377(15) . ?
C76 H76 0.9500 . ?
C77 C78 1.398(14) . ?
C77 H77 0.9500 . ?
C78 H78 0.9500 . ?
C79 C80 1.51(2) . ?
C79 H79A 0.9800 . ?
C79 H79B 0.9800 . ?
C79 H79C 0.9800 . ?
C80 C85 1.252(19) . ?
C80 C81 1.457(19) . ?
C81 C82 1.40(2) . ?
C81 H81 0.9500 . ?
C82 C83 1.32(2) . ?
C82 H82 0.9500 . ?
C83 C84 1.285(19) . ?
C83 H83 0.9500 . ?
C84 C85 1.520(19) . ?
C84 H84 0.9500 . ?
C85 H85 0.9500 . ?
C86 C87 1.497(10) . ?
C86 H86A 0.9800 . ?
C86 H86B 0.9800 . ?
C86 H86C 0.9800 . ?
C87 C92 1.31(2) . ?
C87 C88 1.33(2) . ?
C88 C89 1.55(3) . ?
C88 H88 0.9500 . ?
C89 C90 1.45(2) . ?
C89 H89 0.9500 . ?
C90 C91 1.29(2) . ?
C90 H90 0.9500 . ?
C91 C92 1.30(2) . ?
C91 H91 0.9500 . ?
C92 H92 0.9500 . ?

loop_
_geom_torsion_atom_site_label_1
_geom_torsion_atom_site_label_2
_geom_torsion_atom_site_label_3
_geom_torsion_atom_site_label_4
_geom_torsion
_geom_torsion_site_symmetry_1
_geom_torsion_site_symmetry_2
_geom_torsion_site_symmetry_3
_geom_torsion_site_symmetry_4
_geom_torsion_publ_flag
N6 Yb1 N1 C22 -125.5(6) . . . . ?
N4 Yb1 N1 C22 172.2(5) . . . . ?
N2 Yb1 N1 C22 6.9(5) . . . . ?
N5 Yb1 N1 C22 -61.9(6) . . . . ?
O1 Yb1 N1 C22 150.4(6) . . . . ?
N3 Yb1 N1 C22 78.3(6) . . . . ?
C75 Yb1 N1 C22 -108.2(5) . . . . ?
C74 Yb1 N1 C22 -85.8(6) . . . . ?
C49 Yb1 N1 C22 130.6(5) . . . . ?
C23 Yb1 N1 C22 4.1(5) . . . . ?
N6 Yb1 N1 C12 41.4(6) . . . . ?
N4 Yb1 N1 C12 -20.8(9) . . . . ?
N2 Yb1 N1 C12 173.9(6) . . . . ?
N5 Yb1 N1 C12 105.0(6) . . . . ?
O1 Yb1 N1 C12 -42.7(6) . . . . ?
N3 Yb1 N1 C12 -114.7(6) . . . . ?
C75 Yb1 N1 C12 58.8(6) . . . . ?
C74 Yb1 N1 C12 81.2(6) . . . . ?
C49 Yb1 N1 C12 -62.5(7) . . . . ?
C23 Yb1 N1 C12 171.1(7) . . . . ?
C22 Yb1 N1 C12 167.0(10) . . . . ?
N6 Yb1 N2 C26 -116.6(8) . . . . ?
N4 Yb1 N2 C26 10.0(10) . . . . ?
N5 Yb1 N2 C26 -56.4(8) . . . . ?
N1 Yb1 N2 C26 179.0(9) . . . . ?
O1 Yb1 N2 C26 130.9(8) . . . . ?
N3 Yb1 N2 C26 58.8(8) . . . . ?
C75 Yb1 N2 C26 -91.0(9) . . . . ?
C74 Yb1 N2 C26 -70.4(9) . . . . ?
C49 Yb1 N2 C26 36.1(9) . . . . ?
C23 Yb1 N2 C26 -175.9(12) . . . . ?
C22 Yb1 N2 C26 -177.6(10) . . . . ?
N6 Yb1 N2 C23 59.3(6) . . . . ?
N4 Yb1 N2 C23 -174.1(5) . . . . ?
N5 Yb1 N2 C23 119.6(6) . . . . ?
N1 Yb1 N2 C23 -5.1(5) . . . . ?
O1 Yb1 N2 C23 -53.2(6) . . . . ?
N3 Yb1 N2 C23 -125.3(6) . . . . ?
C75 Yb1 N2 C23 84.9(6) . . . . ?
C74 Yb1 N2 C23 105.5(5) . . . . ?
C49 Yb1 N2 C23 -148.0(5) . . . . ?
C22 Yb1 N2 C23 -1.6(5) . . . . ?
N6 Yb1 N3 C48 12.2(8) . . . . ?
N4 Yb1 N3 C48 -12.1(5) . . . . ?
N2 Yb1 N3 C48 -160.0(6) . . . . ?
N5 Yb1 N3 C48 -82.0(6) . . . . ?
N1 Yb1 N3 C48 135.5(5) . . . . ?
O1 Yb1 N3 C48 67.8(5) . . . . ?
C75 Yb1 N3 C48 -33.0(7) . . . . ?
C74 Yb1 N3 C48 -63.6(6) . . . . ?
C49 Yb1 N3 C48 -5.2(5) . . . . ?
C23 Yb1 N3 C48 -179.1(5) . . . . ?
C22 Yb1 N3 C48 158.6(5) . . . . ?
N6 Yb1 N3 C38 -152.2(6) . . . . ?
N4 Yb1 N3 C38 -176.6(7) . . . . ?
N2 Yb1 N3 C38 35.6(7) . . . . ?
N5 Yb1 N3 C38 113.5(7) . . . . ?
N1 Yb1 N3 C38 -28.9(7) . . . . ?
O1 Yb1 N3 C38 -96.7(7) . . . . ?
C75 Yb1 N3 C38 162.5(6) . . . . ?
C74 Yb1 N3 C38 131.9(6) . . . . ?
C49 Yb1 N3 C38 -169.6(8) . . . . ?
C23 Yb1 N3 C38 16.4(7) . . . . ?
C22 Yb1 N3 C38 -5.9(7) . . . . ?
N6 Yb1 N4 C52 4.3(8) . . . . ?
N2 Yb1 N4 C52 -134.8(8) . . . . ?
N5 Yb1 N4 C52 -68.0(8) . . . . ?
N1 Yb1 N4 C52 66.2(10) . . . . ?
O1 Yb1 N4 C52 87.7(8) . . . . ?
N3 Yb1 N4 C52 172.8(9) . . . . ?
C75 Yb1 N4 C52 -19.1(8) . . . . ?
C74 Yb1 N4 C52 -45.5(8) . . . . ?
C49 Yb1 N4 C52 159.6(11) . . . . ?
C23 Yb1 N4 C52 -142.3(8) . . . . ?
C22 Yb1 N4 C52 85.7(18) . . . . ?
N6 Yb1 N4 C49 -155.4(6) . . . . ?
N2 Yb1 N4 C49 65.5(7) . . . . ?
N5 Yb1 N4 C49 132.4(6) . . . . ?
N1 Yb1 N4 C49 -93.5(7) . . . . ?
O1 Yb1 N4 C49 -72.0(5) . . . . ?
N3 Yb1 N4 C49 13.1(5) . . . . ?
C75 Yb1 N4 C49 -178.8(6) . . . . ?
C74 Yb1 N4 C49 154.9(6) . . . . ?
C23 Yb1 N4 C49 58.0(10) . . . . ?
C22 Yb1 N4 C49 -74.0(16) . . . . ?
N6 Yb1 N5 C74 -9.0(5) . . . . ?
N4 Yb1 N5 C74 77.1(5) . . . . ?
N2 Yb1 N5 C74 -141.1(5) . . . . ?
N1 Yb1 N5 C74 -78.4(6) . . . . ?
O1 Yb1 N5 C74 28.5(7) . . . . ?
N3 Yb1 N5 C74 140.6(5) . . . . ?
C75 Yb1 N5 C74 -4.4(5) . . . . ?
C49 Yb1 N5 C74 94.2(5) . . . . ?
C23 Yb1 N5 C74 -120.7(5) . . . . ?
C22 Yb1 N5 C74 -98.8(5) . . . . ?
N6 Yb1 N5 C64 -178.8(6) . . . . ?
N4 Yb1 N5 C64 -92.6(6) . . . . ?
N2 Yb1 N5 C64 49.2(6) . . . . ?
N1 Yb1 N5 C64 111.9(6) . . . . ?
O1 Yb1 N5 C64 -141.2(5) . . . . ?
N3 Yb1 N5 C64 -29.1(6) . . . . ?
C75 Yb1 N5 C64 -174.1(7) . . . . ?
C74 Yb1 N5 C64 -169.7(9) . . . . ?
C49 Yb1 N5 C64 -75.6(6) . . . . ?
C23 Yb1 N5 C64 69.5(6) . . . . ?
C22 Yb1 N5 C64 91.5(6) . . . . ?
N4 Yb1 N6 C78 92.0(10) . . . . ?
N2 Yb1 N6 C78 -120.5(10) . . . . ?
N5 Yb1 N6 C78 174.3(10) . . . . ?
N1 Yb1 N6 C78 -61.3(10) . . . . ?
O1 Yb1 N6 C78 13.6(10) . . . . ?
N3 Yb1 N6 C78 69.0(11) . . . . ?
C75 Yb1 N6 C78 165.7(13) . . . . ?
C74 Yb1 N6 C78 169.8(11) . . . . ?
C49 Yb1 N6 C78 82.2(10) . . . . ?
C23 Yb1 N6 C78 -98.9(10) . . . . ?
C22 Yb1 N6 C78 -79.3(10) . . . . ?
N4 Yb1 N6 C75 -73.7(6) . . . . ?
N2 Yb1 N6 C75 73.8(6) . . . . ?
N5 Yb1 N6 C75 8.7(5) . . . . ?
N1 Yb1 N6 C75 133.0(6) . . . . ?
O1 Yb1 N6 C75 -152.0(6) . . . . ?
N3 Yb1 N6 C75 -96.7(7) . . . . ?
C74 Yb1 N6 C75 4.1(5) . . . . ?
C49 Yb1 N6 C75 -83.5(6) . . . . ?
C23 Yb1 N6 C75 95.5(6) . . . . ?
C22 Yb1 N6 C75 115.1(6) . . . . ?
N6 Yb1 O1 C2 -140.6(5) . . . . ?
N4 Yb1 O1 C2 134.4(5) . . . . ?
N2 Yb1 O1 C2 -9.7(6) . . . . ?
N5 Yb1 O1 C2 -176.3(5) . . . . ?
N1 Yb1 O1 C2 -56.7(5) . . . . ?
N3 Yb1 O1 C2 62.9(5) . . . . ?
C75 Yb1 O1 C2 -151.8(5) . . . . ?
C74 Yb1 O1 C2 -163.2(5) . . . . ?
C49 Yb1 O1 C2 111.1(5) . . . . ?
C23 Yb1 O1 C2 -30.2(5) . . . . ?
C22 Yb1 O1 C2 -45.9(5) . . . . ?
N6 Yb1 O1 C21 55.8(7) . . . . ?
N4 Yb1 O1 C21 -29.1(7) . . . . ?
N2 Yb1 O1 C21 -173.3(7) . . . . ?
N5 Yb1 O1 C21 20.1(8) . . . . ?
N1 Yb1 O1 C21 139.8(7) . . . . ?
N3 Yb1 O1 C21 -100.6(7) . . . . ?
C75 Yb1 O1 C21 44.6(7) . . . . ?
C74 Yb1 O1 C21 33.3(7) . . . . ?
C49 Yb1 O1 C21 -52.4(7) . . . . ?
C23 Yb1 O1 C21 166.3(7) . . . . ?
C22 Yb1 O1 C21 150.6(7) . . . . ?
C6 C1 C2 O1 -173.8(6) . . . . ?
C11 C1 C2 O1 6.6(11) . . . . ?
C6 C1 C2 C3 3.4(11) . . . . ?
C11 C1 C2 C3 -176.3(8) . . . . ?
C21 O1 C2 C1 -109.4(8) . . . . ?
Yb1 O1 C2 C1 84.6(7) . . . . ?
C21 O1 C2 C3 73.4(9) . . . . ?
Yb1 O1 C2 C3 -92.6(7) . . . . ?
C1 C2 C3 C4 -1.7(12) . . . . ?
O1 C2 C3 C4 175.4(7) . . . . ?
C2 C3 C4 C5 -0.9(13) . . . . ?
C3 C4 C5 C6 1.6(14) . . . . ?
C3 C4 C5 C10 -176.4(9) . . . . ?
C4 C5 C6 C7 -178.7(8) . . . . ?
C10 C5 C6 C7 -0.6(13) . . . . ?
C4 C5 C6 C1 0.2(13) . . . . ?
C10 C5 C6 C1 178.3(8) . . . . ?
C2 C1 C6 C7 176.2(8) . . . . ?
C11 C1 C6 C7 -4.2(12) . . . . ?
C2 C1 C6 C5 -2.6(12) . . . . ?
C11 C1 C6 C5 177.1(8) . . . . ?
C5 C6 C7 C8 -0.6(13) . . . . ?
C1 C6 C7 C8 -179.4(8) . . . . ?
C6 C7 C8 C9 0.4(14) . . . . ?
C7 C8 C9 C10 1.1(15) . . . . ?
C8 C9 C10 C5 -2.3(14) . . . . ?
C4 C5 C10 C9 -179.9(9) . . . . ?
C6 C5 C10 C9 2.0(14) . . . . ?
C2 C1 C11 C12 -70.0(10) . . . . ?
C6 C1 C11 C12 110.4(9) . . . . ?
C2 C1 C11 C16 110.3(9) . . . . ?
C6 C1 C11 C16 -69.3(10) . . . . ?
C16 C11 C12 N1 -174.0(7) . . . . ?
C1 C11 C12 N1 6.3(11) . . . . ?
C16 C11 C12 C13 3.4(11) . . . . ?
C1 C11 C12 C13 -176.3(7) . . . . ?
C22 N1 C12 C11 -117.9(8) . . . . ?
Yb1 N1 C12 C11 75.8(8) . . . . ?
C22 N1 C12 C13 64.7(9) . . . . ?
Yb1 N1 C12 C13 -101.6(7) . . . . ?
C11 C12 C13 C14 -0.6(12) . . . . ?
N1 C12 C13 C14 176.7(7) . . . . ?
C12 C13 C14 C15 -2.0(14) . . . . ?
C13 C14 C15 C16 1.7(15) . . . . ?
C13 C14 C15 C20 -177.0(10) . . . . ?
C14 C15 C16 C11 1.1(14) . . . . ?
C20 C15 C16 C11 179.9(9) . . . . ?
C14 C15 C16 C17 -178.4(9) . . . . ?
C20 C15 C16 C17 0.3(14) . . . . ?
C12 C11 C16 C15 -3.6(12) . . . . ?
C1 C11 C16 C15 176.1(8) . . . . ?
C12 C11 C16 C17 175.9(8) . . . . ?
C1 C11 C16 C17 -4.4(12) . . . . ?
C15 C16 C17 C18 0.7(14) . . . . ?
C11 C16 C17 C18 -178.9(9) . . . . ?
C16 C17 C18 C19 -1.0(17) . . . . ?
C17 C18 C19 C20 0.3(19) . . . . ?
C18 C19 C20 C15 0.6(19) . . . . ?
C14 C15 C20 C19 177.8(11) . . . . ?
C16 C15 C20 C19 -0.9(17) . . . . ?
C12 N1 C22 C23 -176.3(7) . . . . ?
Yb1 N1 C22 C23 -8.2(9) . . . . ?
C12 N1 C22 Yb1 -168.1(9) . . . . ?
N6 Yb1 C22 N1 54.0(6) . . . . ?
N4 Yb1 C22 N1 -26.5(17) . . . . ?
N2 Yb1 C22 N1 -171.3(6) . . . . ?
N5 Yb1 C22 N1 126.2(5) . . . . ?
O1 Yb1 C22 N1 -28.4(5) . . . . ?
N3 Yb1 C22 N1 -110.5(5) . . . . ?
C75 Yb1 C22 N1 76.2(6) . . . . ?
C74 Yb1 C22 N1 102.7(5) . . . . ?
C49 Yb1 C22 N1 -83.3(7) . . . . ?
C23 Yb1 C22 N1 -172.9(8) . . . . ?
N6 Yb1 C22 C23 -133.1(5) . . . . ?
N4 Yb1 C22 C23 146.4(14) . . . . ?
N2 Yb1 C22 C23 1.5(4) . . . . ?
N5 Yb1 C22 C23 -60.9(5) . . . . ?
N1 Yb1 C22 C23 172.9(8) . . . . ?
O1 Yb1 C22 C23 144.4(5) . . . . ?
N3 Yb1 C22 C23 62.4(5) . . . . ?
C75 Yb1 C22 C23 -110.9(5) . . . . ?
C74 Yb1 C22 C23 -84.5(5) . . . . ?
C49 Yb1 C22 C23 89.6(7) . . . . ?
N1 C22 C23 N2 3.6(12) . . . . ?
Yb1 C22 C23 N2 -2.2(6) . . . . ?
N1 C22 C23 C24 -174.8(9) . . . . ?
Yb1 C22 C23 C24 179.3(10) . . . . ?
N1 C22 C23 Yb1 5.9(7) . . . . ?
C26 N2 C23 C22 -179.5(7) . . . . ?
Yb1 N2 C23 C22 3.3(9) . . . . ?
C26 N2 C23 C24 -0.7(9) . . . . ?
Yb1 N2 C23 C24 -178.0(6) . . . . ?
C26 N2 C23 Yb1 177.3(8) . . . . ?
N6 Yb1 C23 C22 51.5(5) . . . . ?
N4 Yb1 C23 C22 -164.6(7) . . . . ?
N2 Yb1 C23 C22 -177.1(8) . . . . ?
N5 Yb1 C23 C22 123.2(5) . . . . ?
N1 Yb1 C23 C22 -3.6(4) . . . . ?
O1 Yb1 C23 C22 -39.4(5) . . . . ?
N3 Yb1 C23 C22 -122.6(5) . . . . ?
C75 Yb1 C23 C22 77.3(5) . . . . ?
C74 Yb1 C23 C22 103.3(5) . . . . ?
C49 Yb1 C23 C22 -130.2(5) . . . . ?
N6 Yb1 C23 N2 -131.4(5) . . . . ?
N4 Yb1 C23 N2 12.5(10) . . . . ?
N5 Yb1 C23 N2 -59.7(6) . . . . ?
N1 Yb1 C23 N2 173.4(7) . . . . ?
O1 Yb1 C23 N2 137.7(5) . . . . ?
N3 Yb1 C23 N2 54.5(6) . . . . ?
C75 Yb1 C23 N2 -105.6(6) . . . . ?
C74 Yb1 C23 N2 -79.6(6) . . . . ?
C49 Yb1 C23 N2 46.9(7) . . . . ?
C22 Yb1 C23 N2 177.1(8) . . . . ?
N6 Yb1 C23 C24 -127.4(13) . . . . ?
N4 Yb1 C23 C24 16.5(17) . . . . ?
N2 Yb1 C23 C24 4.0(11) . . . . ?
N5 Yb1 C23 C24 -55.8(13) . . . . ?
N1 Yb1 C23 C24 177.4(14) . . . . ?
O1 Yb1 C23 C24 141.7(13) . . . . ?
N3 Yb1 C23 C24 58.4(13) . . . . ?
C75 Yb1 C23 C24 -101.7(13) . . . . ?
C74 Yb1 C23 C24 -75.6(13) . . . . ?
C49 Yb1 C23 C24 50.8(14) . . . . ?
C22 Yb1 C23 C24 -178.9(16) . . . . ?
C22 C23 C24 C25 178.8(9) . . . . ?
N2 C23 C24 C25 0.2(11) . . . . ?
Yb1 C23 C24 C25 -2.6(17) . . . . ?
C23 C24 C25 C26 0.4(11) . . . . ?
C23 N2 C26 C25 1.0(10) . . . . ?
Yb1 N2 C26 C25 177.1(6) . . . . ?
C24 C25 C26 N2 -0.9(11) . . . . ?
C47 O2 C28 C27 173.5(7) . . . . ?
C47 O2 C28 C29 -6.6(11) . . . . ?
C32 C27 C28 O2 176.5(7) . . . . ?
C37 C27 C28 O2 4.1(11) . . . . ?
C32 C27 C28 C29 -3.4(11) . . . . ?
C37 C27 C28 C29 -175.7(7) . . . . ?
O2 C28 C29 C30 -177.8(7) . . . . ?
C27 C28 C29 C30 2.0(12) . . . . ?
C28 C29 C30 C31 0.9(11) . . . . ?
C29 C30 C31 C32 -2.4(11) . . . . ?
C29 C30 C31 C36 176.4(7) . . . . ?
C36 C31 C32 C33 -0.9(10) . . . . ?
C30 C31 C32 C33 177.8(6) . . . . ?
C36 C31 C32 C27 -177.9(7) . . . . ?
C30 C31 C32 C27 0.9(11) . . . . ?
C28 C27 C32 C33 -174.8(7) . . . . ?
C37 C27 C32 C33 -2.2(10) . . . . ?
C28 C27 C32 C31 1.9(11) . . . . ?
C37 C27 C32 C31 174.6(6) . . . . ?
C31 C32 C33 C34 -0.1(10) . . . . ?
C27 C32 C33 C34 176.7(7) . . . . ?
C32 C33 C34 C35 0.1(11) . . . . ?
C33 C34 C35 C36 1.1(11) . . . . ?
C34 C35 C36 C31 -2.2(12) . . . . ?
C32 C31 C36 C35 2.2(11) . . . . ?
C30 C31 C36 C35 -176.6(7) . . . . ?
C28 C27 C37 C38 -99.3(9) . . . . ?
C32 C27 C37 C38 88.4(9) . . . . ?
C28 C27 C37 C42 90.0(9) . . . . ?
C32 C27 C37 C42 -82.3(9) . . . . ?
C42 C37 C38 C39 7.2(11) . . . . ?
C27 C37 C38 C39 -163.1(7) . . . . ?
C42 C37 C38 N3 -173.9(7) . . . . ?
C27 C37 C38 N3 15.7(12) . . . . ?
C48 N3 C38 C37 45.2(11) . . . . ?
Yb1 N3 C38 C37 -150.9(6) . . . . ?
C48 N3 C38 C39 -136.0(8) . . . . ?
Yb1 N3 C38 C39 28.0(10) . . . . ?
C37 C38 C39 C40 -6.4(12) . . . . ?
N3 C38 C39 C40 174.7(8) . . . . ?
C38 C39 C40 C41 0.3(14) . . . . ?
C39 C40 C41 C42 4.9(14) . . . . ?
C39 C40 C41 C46 -177.9(9) . . . . ?
C40 C41 C42 C43 176.7(8) . . . . ?
C46 C41 C42 C43 -0.5(12) . . . . ?
C40 C41 C42 C37 -3.9(12) . . . . ?
C46 C41 C42 C37 178.9(7) . . . . ?
C38 C37 C42 C43 177.2(7) . . . . ?
C27 C37 C42 C43 -11.7(10) . . . . ?
C38 C37 C42 C41 -2.1(11) . . . . ?
C27 C37 C42 C41 168.9(7) . . . . ?
C41 C42 C43 C44 -0.6(12) . . . . ?
C37 C42 C43 C44 180.0(7) . . . . ?
C42 C43 C44 C45 0.0(13) . . . . ?
C43 C44 C45 C46 1.9(14) . . . . ?
C44 C45 C46 C41 -3.0(14) . . . . ?
C40 C41 C46 C45 -174.8(9) . . . . ?
C42 C41 C46 C45 2.3(13) . . . . ?
C38 N3 C48 C49 177.5(7) . . . . ?
Yb1 N3 C48 C49 10.2(9) . . . . ?
C38 N3 C48 Yb1 167.3(8) . . . . ?
N6 Yb1 C48 N3 -172.4(5) . . . . ?
N4 Yb1 C48 N3 164.7(6) . . . . ?
N2 Yb1 C48 N3 20.4(6) . . . . ?
N5 Yb1 C48 N3 106.5(5) . . . . ?
N1 Yb1 C48 N3 -55.5(6) . . . . ?
O1 Yb1 C48 N3 -107.5(5) . . . . ?
C75 Yb1 C48 N3 157.7(5) . . . . ?
C74 Yb1 C48 N3 129.0(5) . . . . ?
C49 Yb1 C48 N3 171.2(8) . . . . ?
C23 Yb1 C48 N3 1.0(6) . . . . ?
C22 Yb1 C48 N3 -26.6(6) . . . . ?
N6 Yb1 C48 C49 16.4(6) . . . . ?
N4 Yb1 C48 C49 -6.4(4) . . . . ?
N2 Yb1 C48 C49 -150.7(5) . . . . ?
N5 Yb1 C48 C49 -64.7(5) . . . . ?
N1 Yb1 C48 C49 133.3(5) . . . . ?
O1 Yb1 C48 C49 81.3(5) . . . . ?
N3 Yb1 C48 C49 -171.2(8) . . . . ?
C75 Yb1 C48 C49 -13.5(5) . . . . ?
C74 Yb1 C48 C49 -42.2(5) . . . . ?
C23 Yb1 C48 C49 -170.1(4) . . . . ?
C22 Yb1 C48 C49 162.3(4) . . . . ?
C52 N4 C49 C50 1.0(9) . . . . ?
Yb1 N4 C49 C50 166.8(6) . . . . ?
C52 N4 C49 C48 -179.5(7) . . . . ?
Yb1 N4 C49 C48 -13.8(9) . . . . ?
C52 N4 C49 Yb1 -165.8(8) . . . . ?
N3 C48 C49 N4 1.7(12) . . . . ?
Yb1 C48 C49 N4 9.4(6) . . . . ?
N3 C48 C49 C50 -179.0(9) . . . . ?
Yb1 C48 C49 C50 -171.3(10) . . . . ?
N3 C48 C49 Yb1 -7.6(7) . . . . ?
N6 Yb1 C49 N4 25.3(6) . . . . ?
N2 Yb1 C49 N4 -132.1(5) . . . . ?
N5 Yb1 C49 N4 -47.2(6) . . . . ?
N1 Yb1 C49 N4 121.8(6) . . . . ?
O1 Yb1 C49 N4 101.8(6) . . . . ?
N3 Yb1 C49 N4 -163.2(7) . . . . ?
C75 Yb1 C49 N4 1.2(6) . . . . ?
C74 Yb1 C49 N4 -24.6(6) . . . . ?
C23 Yb1 C49 N4 -153.0(5) . . . . ?
C22 Yb1 C49 N4 161.1(6) . . . . ?
N6 Yb1 C49 C50 -0.7(13) . . . . ?
N4 Yb1 C49 C50 -26.0(11) . . . . ?
N2 Yb1 C49 C50 -158.1(12) . . . . ?
N5 Yb1 C49 C50 -73.2(13) . . . . ?
N1 Yb1 C49 C50 95.8(13) . . . . ?
O1 Yb1 C49 C50 75.7(13) . . . . ?
N3 Yb1 C49 C50 170.8(14) . . . . ?
C75 Yb1 C49 C50 -24.8(13) . . . . ?
C74 Yb1 C49 C50 -50.6(13) . . . . ?
C23 Yb1 C49 C50 -179.0(11) . . . . ?
C22 Yb1 C49 C50 135.1(12) . . . . ?
N6 Yb1 C49 C48 -167.0(5) . . . . ?
N4 Yb1 C49 C48 167.7(8) . . . . ?
N2 Yb1 C49 C48 35.6(5) . . . . ?
N5 Yb1 C49 C48 120.5(5) . . . . ?
N1 Yb1 C49 C48 -70.5(6) . . . . ?
O1 Yb1 C49 C48 -90.5(5) . . . . ?
N3 Yb1 C49 C48 4.5(4) . . . . ?
C75 Yb1 C49 C48 168.9(4) . . . . ?
C74 Yb1 C49 C48 143.1(4) . . . . ?
C23 Yb1 C49 C48 14.7(6) . . . . ?
C22 Yb1 C49 C48 -31.2(8) . . . . ?
N4 C49 C50 C51 -1.2(10) . . . . ?
C48 C49 C50 C51 179.5(9) . . . . ?
Yb1 C49 C50 C51 17.1(16) . . . . ?
C49 C50 C51 C52 0.9(10) . . . . ?
C49 N4 C52 C51 -0.5(9) . . . . ?
Yb1 N4 C52 C51 -161.3(6) . . . . ?
C50 C51 C52 N4 -0.2(10) . . . . ?
C73 O3 C54 C53 156.2(8) . . . . ?
C73 O3 C54 C55 -23.2(12) . . . . ?
C58 C53 C54 O3 179.4(7) . . . . ?
C63 C53 C54 O3 6.0(12) . . . . ?
C58 C53 C54 C55 -1.1(14) . . . . ?
C63 C53 C54 C55 -174.6(8) . . . . ?
O3 C54 C55 C56 -178.4(8) . . . . ?
C53 C54 C55 C56 2.2(14) . . . . ?
C54 C55 C56 C57 -1.4(14) . . . . ?
C55 C56 C57 C62 179.8(9) . . . . ?
C55 C56 C57 C58 -0.3(13) . . . . ?
C54 C53 C58 C59 -179.9(8) . . . . ?
C63 C53 C58 C59 -6.5(13) . . . . ?
C54 C53 C58 C57 -0.6(13) . . . . ?
C63 C53 C58 C57 172.8(7) . . . . ?
C62 C57 C58 C53 -178.8(8) . . . . ?
C56 C57 C58 C53 1.3(12) . . . . ?
C62 C57 C58 C59 0.5(12) . . . . ?
C56 C57 C58 C59 -179.4(8) . . . . ?
C53 C58 C59 C60 179.6(8) . . . . ?
C57 C58 C59 C60 0.3(12) . . . . ?
C58 C59 C60 C61 0.4(15) . . . . ?
C59 C60 C61 C62 -1.9(15) . . . . ?
C60 C61 C62 C57 2.7(15) . . . . ?
C56 C57 C62 C61 177.8(9) . . . . ?
C58 C57 C62 C61 -2.0(13) . . . . ?
C54 C53 C63 C64 -95.0(10) . . . . ?
C58 C53 C63 C64 91.7(10) . . . . ?
C54 C53 C63 C68 84.8(10) . . . . ?
C58 C53 C63 C68 -88.4(10) . . . . ?
C68 C63 C64 C65 1.3(10) . . . . ?
C53 C63 C64 C65 -178.8(7) . . . . ?
C68 C63 C64 N5 178.1(6) . . . . ?
C53 C63 C64 N5 -2.1(11) . . . . ?
C74 N5 C64 C63 50.8(10) . . . . ?
Yb1 N5 C64 C63 -139.8(6) . . . . ?
C74 N5 C64 C65 -132.4(7) . . . . ?
Yb1 N5 C64 C65 37.0(9) . . . . ?
C63 C64 C65 C66 -2.8(11) . . . . ?
N5 C64 C65 C66 -179.8(7) . . . . ?
C64 C65 C66 C67 2.2(11) . . . . ?
C65 C66 C67 C72 -180.0(7) . . . . ?
C65 C66 C67 C68 -0.2(10) . . . . ?
C64 C63 C68 C69 179.3(7) . . . . ?
C53 C63 C68 C69 -0.6(10) . . . . ?
C64 C63 C68 C67 0.6(10) . . . . ?
C53 C63 C68 C67 -179.3(6) . . . . ?
C66 C67 C68 C69 -179.9(7) . . . . ?
C72 C67 C68 C69 -0.1(9) . . . . ?
C66 C67 C68 C63 -1.2(9) . . . . ?
C72 C67 C68 C63 178.6(7) . . . . ?
C63 C68 C69 C70 -178.5(8) . . . . ?
C67 C68 C69 C70 0.2(11) . . . . ?
C68 C69 C70 C71 0.1(14) . . . . ?
C69 C70 C71 C72 -0.4(14) . . . . ?
C70 C71 C72 C67 0.5(13) . . . . ?
C66 C67 C72 C71 179.6(8) . . . . ?
C68 C67 C72 C71 -0.2(11) . . . . ?
C64 N5 C74 C75 179.5(7) . . . . ?
Yb1 N5 C74 C75 8.5(9) . . . . ?
C64 N5 C74 Yb1 171.0(8) . . . . ?
N6 Yb1 C74 N5 168.7(6) . . . . ?
N4 Yb1 C74 N5 -98.4(5) . . . . ?
N2 Yb1 C74 N5 39.1(5) . . . . ?
N1 Yb1 C74 N5 112.1(5) . . . . ?
O1 Yb1 C74 N5 -161.3(5) . . . . ?
N3 Yb1 C74 N5 -49.1(6) . . . . ?
C75 Yb1 C74 N5 172.5(8) . . . . ?
C49 Yb1 C74 N5 -88.6(5) . . . . ?
C23 Yb1 C74 N5 62.6(5) . . . . ?
C22 Yb1 C74 N5 88.6(5) . . . . ?
N6 Yb1 C74 C75 -3.8(5) . . . . ?
N4 Yb1 C74 C75 89.1(5) . . . . ?
N2 Yb1 C74 C75 -133.4(5) . . . . ?
N5 Yb1 C74 C75 -172.5(8) . . . . ?
N1 Yb1 C74 C75 -60.4(5) . . . . ?
O1 Yb1 C74 C75 26.2(5) . . . . ?
N3 Yb1 C74 C75 138.3(5) . . . . ?
C49 Yb1 C74 C75 98.8(5) . . . . ?
C23 Yb1 C74 C75 -109.9(5) . . . . ?
C22 Yb1 C74 C75 -83.9(5) . . . . ?
C78 N6 C75 C76 -2.1(11) . . . . ?
Yb1 N6 C75 C76 168.6(7) . . . . ?
C78 N6 C75 C74 -178.8(8) . . . . ?
Yb1 N6 C75 C74 -8.2(10) . . . . ?
C78 N6 C75 Yb1 -170.7(9) . . . . ?
N5 C74 C75 C76 -176.5(10) . . . . ?
Yb1 C74 C75 C76 -170.5(11) . . . . ?
N5 C74 C75 N6 -0.4(12) . . . . ?
Yb1 C74 C75 N6 5.6(7) . . . . ?
N5 C74 C75 Yb1 -6.1(7) . . . . ?
N6 Yb1 C75 C76 -23.4(14) . . . . ?
N4 Yb1 C75 C76 79.0(16) . . . . ?
N2 Yb1 C75 C76 -143.1(15) . . . . ?
N5 Yb1 C75 C76 167.7(17) . . . . ?
N1 Yb1 C75 C76 -70.5(16) . . . . ?
O1 Yb1 C75 C76 5.1(16) . . . . ?
N3 Yb1 C75 C76 99.1(16) . . . . ?
C74 Yb1 C75 C76 163.8(18) . . . . ?
C49 Yb1 C75 C76 78.5(16) . . . . ?
C23 Yb1 C75 C76 -117.7(15) . . . . ?
C22 Yb1 C75 C76 -92.2(16) . . . . ?
N4 Yb1 C75 N6 102.4(6) . . . . ?
N2 Yb1 C75 N6 -119.7(6) . . . . ?
N5 Yb1 C75 N6 -168.9(7) . . . . ?
N1 Yb1 C75 N6 -47.1(6) . . . . ?
O1 Yb1 C75 N6 28.5(6) . . . . ?
N3 Yb1 C75 N6 122.5(6) . . . . ?
C74 Yb1 C75 N6 -172.8(9) . . . . ?
C49 Yb1 C75 N6 101.9(6) . . . . ?
C23 Yb1 C75 N6 -94.3(6) . . . . ?
C22 Yb1 C75 N6 -68.8(6) . . . . ?
N6 Yb1 C75 C74 172.8(9) . . . . ?
N4 Yb1 C75 C74 -84.8(5) . . . . ?
N2 Yb1 C75 C74 53.1(5) . . . . ?
N5 Yb1 C75 C74 3.8(4) . . . . ?
N1 Yb1 C75 C74 125.7(5) . . . . ?
O1 Yb1 C75 C74 -158.7(4) . . . . ?
N3 Yb1 C75 C74 -64.8(6) . . . . ?
C49 Yb1 C75 C74 -85.3(5) . . . . ?
C23 Yb1 C75 C74 78.5(5) . . . . ?
C22 Yb1 C75 C74 103.9(5) . . . . ?
N6 C75 C76 C77 2.3(13) . . . . ?
C74 C75 C76 C77 178.7(10) . . . . ?
Yb1 C75 C76 C77 19(2) . . . . ?
C75 C76 C77 C78 -1.6(15) . . . . ?
C75 N6 C78 C77 1.0(12) . . . . ?
Yb1 N6 C78 C77 -165.5(8) . . . . ?
C76 C77 C78 N6 0.4(15) . . . . ?
C85 C80 C81 C82 4.1(19) . . . . ?
C79 C80 C81 C82 177.3(12) . . . . ?
C80 C81 C82 C83 0(2) . . . . ?
C81 C82 C83 C84 -2(3) . . . . ?
C82 C83 C84 C85 1(2) . . . . ?
C81 C80 C85 C84 -5.1(19) . . . . ?
C79 C80 C85 C84 -177.1(12) . . . . ?
C83 C84 C85 C80 2(2) . . . . ?
C92 C87 C88 C89 -3(4) . . . . ?
C86 C87 C88 C89 -171.8(19) . . . . ?
C87 C88 C89 C90 -2(2) . . . . ?
C88 C89 C90 C91 -1.5(19) . . . . ?
C89 C90 C91 C92 12(3) . . . . ?
C88 C87 C92 C91 12(4) . . . . ?
C86 C87 C92 C91 179(2) . . . . ?
C90 C91 C92 C87 -16(4) . . . . ?
